data_1529710
loop_
_publ_author_name
'Buslaev, Yu.A.'
'Safronov, G.M.'
'Pachomov, V.I.'
'Glushkova, M.A.'
'Repko, V.P.'
'Zhdanova, T.A.'
'Zhukov, A.N.'
'Ershova, M.M.'

_publ_section_title
;
 The production of monocrystals and the structure of Ta O N
;
_journal_name_full 'Izvestiya Akademii Nauk SSSR, Neorganicheskie Materialy'
_journal_page_first 45
_journal_page_last 48
_journal_volume 5
_journal_year 1969
_chemical_formula_sum 'N O Ta'
_chemical_name_systematic 'Ta O N'
_space_group_IT_number 191
_symmetry_space_group_name_Hall '-P 6 2'
_symmetry_space_group_name_H-M 'P 6/m m m'
_cell_angle_alpha 90
_cell_angle_beta 90
_cell_angle_gamma 120
_cell_formula_units_Z 3
_cell_length_a 7.31
_cell_length_b 7.31
_cell_length_c 4.04
_cell_volume 186.959
_citation_journal_id_ASTM IVNMAW
_cod_data_source_file Buslaev_IVNMAW_1969_1942.cif
_cod_data_source_block N1O1Ta1
_cod_original_cell_volume 186.9592
_cod_original_formula_sum 'N1 O1 Ta1'
_cod_database_code 1529710

loop_
_symmetry_equiv_pos_as_xyz
x,y,z
x-y,x,z
-y,x-y,z
-x,-y,z
-x+y,-x,z
y,-x+y,z
-y,-x,-z
x-y,-y,-z
x,x-y,-z
y,x,-z
-x+y,y,-z
-x,-x+y,-z
-x,-y,-z
-x+y,-x,-z
y,-x+y,-z
x,y,-z
x-y,x,-z
-y,x-y,-z
y,x,z
-x+y,y,z
-x,-x+y,z
-y,-x,z
x-y,-y,z
x,x-y,z

loop_
_atom_site_label
_atom_site_type_symbol
_atom_site_fract_x
_atom_site_fract_y
_atom_site_fract_z
_atom_site_occupancy
_atom_site_U_iso_or_equiv
O1 O-2 0 0 0.5 1 0.0
Ta1 Ta+5 0 0 0 1 0.0
O2 O-2 0.3333 0.6667 0.5 1 0.0
Ta2 Ta+5 0.3333 0.6667 0 1 0.0
N1 N-3 0.5 0 0 1 0.0
